data_7223833
loop_
_publ_author_name
'Weiss, A.'
'Lyng, S.'

_publ_section_title
;
 Zur Chemie des Quecksilbers XII. Zur Kenntnis von basischem
 Quecksilberchlorat und basischem Quecksilberbromat
;
_journal_name_full
;
Zeitschrift fuer Naturforschung, Teil B. Anorganische Chemie, Organische 
Chemie (2,1947-32,1977)
;
_journal_page_first 678
_journal_page_last 678
_journal_volume 15
_journal_year 1960
_chemical_formula_sum 'Br H Hg O4'
_chemical_name_systematic 'Hg Br O3 O H'
_space_group_IT_number 57
_symmetry_space_group_name_Hall '-P 2c 2b'
_symmetry_space_group_name_H-M 'P b c m'
_cell_angle_alpha 90
_cell_angle_beta 90
_cell_angle_gamma 90
_cell_formula_units_Z 4
_cell_length_a 4.61
_cell_length_b 11.59
_cell_length_c 7.24
_cell_volume 386.832
_citation_journal_id_ASTM ZENBAX
_cod_data_source_file Weiss_ZENBAX_1960_1107.cif
_cod_data_source_block H1Br1Hg1O4
_cod_original_cell_volume 386.8325
_cod_original_formula_sum 'H1 Br1 Hg1 O4'
_cod_database_code 7223833

loop_
_symmetry_equiv_pos_as_xyz
x,y,z
-x,-y,z+1/2
x,-y+1/2,-z
-x,y+1/2,-z+1/2
-x,-y,-z
x,y,-z-1/2
-x,y-1/2,z
x,-y-1/2,z-1/2

loop_
_atom_site_label
_atom_site_type_symbol
_atom_site_fract_x
_atom_site_fract_y
_atom_site_fract_z
_atom_site_occupancy
_atom_site_U_iso_or_equiv
O2 O-2 0.157 0.001 0.25 1 0.0
O1 O-2 0.062 0.375 0.25 1 0.0
Hg1 Hg+2 0.062 0.25 0 1 0.0
O3 O-2 0.55 0.138 0.063 1 0.0
Br1 Br+5 0.5 0.05 0.25 1 0.0
